data_4127440
loop_
_publ_author_name
'Antoni, Patrick W.'
'Bruckhoff, Tim'
'Hansmann, Max M.'

_publ_section_title
;
 Organic Redox Systems Based on Pyridinium-Carbene Hybrids.
;
_journal_issue 24
_journal_name_full 'Journal of the American Chemical Society'
_journal_page_first 9701
_journal_page_last 9711
_journal_paper_doi 10.1021/jacs.9b04249
_journal_volume 141
_journal_year 2019
_chemical_formula_moiety 'C20 H28 N'
_chemical_formula_sum 'C20 H28 N'
_chemical_formula_weight 282.43
_space_group_crystal_system monoclinic
_space_group_IT_number 15
_space_group_name_Hall '-C 2yc'
_space_group_name_H-M_alt 'C 1 2/c 1'
_symmetry_space_group_name_Hall '-C 2yc'
_symmetry_space_group_name_H-M 'C 1 2/c 1'
_atom_sites_solution_hydrogens geom
_atom_sites_solution_primary dual
_audit_creation_date 2019-04-11
_audit_creation_method
;
Olex2 1.2
(compiled 2018.05.29 svn.r3508 for OlexSys, GUI svn.r5506)
;
_cell_angle_alpha 90
_cell_angle_beta 117.348(2)
_cell_angle_gamma 90
_cell_formula_units_Z 8
_cell_length_a 20.8294(12)
_cell_length_b 9.3500(5)
_cell_length_c 19.8493(17)
_cell_measurement_reflns_used 9737
_cell_measurement_temperature 100.0
_cell_measurement_theta_max 29.59
_cell_measurement_theta_min 2.99
_cell_volume 3433.7(4)
_computing_cell_refinement 'SAINT V8.38A (?, 2016)'
_computing_data_reduction 'SAINT V8.38A (?, 2016)'
_computing_molecular_graphics 'Olex2 (Dolomanov et al., 2009)'
_computing_publication_material 'Olex2 (Dolomanov et al., 2009)'
_computing_structure_refinement 'ShelXL (Sheldrick, 2015)'
_computing_structure_solution 'XT (Sheldrick, 2015)'
_diffrn_ambient_temperature 100.0
_diffrn_measured_fraction_theta_full 0.999
_diffrn_measured_fraction_theta_max 0.999
_diffrn_measurement_device_type 'Bruker APEX-II CCD'
_diffrn_measurement_method '\f and \w scans'
_diffrn_radiation_type MoK\a
_diffrn_radiation_wavelength 0.71073
_diffrn_reflns_av_R_equivalents 0.0245
_diffrn_reflns_av_unetI/netI 0.0129
_diffrn_reflns_Laue_measured_fraction_full 0.999
_diffrn_reflns_Laue_measured_fraction_max 0.999
_diffrn_reflns_limit_h_max 28
_diffrn_reflns_limit_h_min -28
_diffrn_reflns_limit_k_max 12
_diffrn_reflns_limit_k_min -12
_diffrn_reflns_limit_l_max 26
_diffrn_reflns_limit_l_min -27
_diffrn_reflns_number 49500
_diffrn_reflns_point_group_measured_fraction_full 0.999
_diffrn_reflns_point_group_measured_fraction_max 0.999
_diffrn_reflns_theta_full 25.242
_diffrn_reflns_theta_max 29.592
_diffrn_reflns_theta_min 2.441
_diffrn_standards_number 0
_exptl_absorpt_coefficient_mu 0.062
_exptl_absorpt_correction_T_max 0.9144
_exptl_absorpt_correction_T_min 0.8434
_exptl_absorpt_correction_type none
_exptl_absorpt_process_details
'SADABS-2016/2 (Bruker,2016/2) was used for absorption correction. wR2(int) was 0.0649 before and 0.0462 after correction. The Ratio of minimum to maximum transmission is 0.9224. The \l/2 correction factor is Not present.'
_exptl_crystal_colour colourless
_exptl_crystal_colour_primary colourless
_exptl_crystal_density_diffrn 1.093
_exptl_crystal_description block
_exptl_crystal_F_000 1240
_exptl_crystal_recrystallization_method 'The material was recrystallised from Diethylether by slow evaporation'
_exptl_crystal_size_max 0.247
_exptl_crystal_size_mid 0.243
_exptl_crystal_size_min 0.116
_refine_diff_density_max 0.375
_refine_diff_density_min -0.314
_refine_diff_density_rms 0.041
_refine_ls_extinction_method none
_refine_ls_goodness_of_fit_ref 1.054
_refine_ls_hydrogen_treatment constr
_refine_ls_matrix_type full
_refine_ls_number_parameters 196
_refine_ls_number_reflns 4819
_refine_ls_number_restraints 0
_refine_ls_restrained_S_all 1.054
_refine_ls_R_factor_all 0.0460
_refine_ls_R_factor_gt 0.0417
_refine_ls_shift/su_max 0.001
_refine_ls_shift/su_mean 0.000
_refine_ls_structure_factor_coef Fsqd
_refine_ls_weighting_details 'w=1/[\s^2^(Fo^2^)+(0.0477P)^2^+2.8953P] where P=(Fo^2^+2Fc^2^)/3'
_refine_ls_weighting_scheme calc
_refine_ls_wR_factor_gt 0.1090
_refine_ls_wR_factor_ref 0.1124
_reflns_Friedel_coverage 0.000
_reflns_number_gt 4343
_reflns_number_total 4819
_reflns_threshold_expression 'I > 2\s(I)'
_cod_data_source_file ja9b04249_si_015.cif
_cod_data_source_block c2c
_cod_database_code 4127440
_shelx_shelxl_version_number 2018/3
_shelx_space_group_comment
;
The symmetry employed for this shelxl refinement is uniquely defined
by the following loop, which should always be used as a source of
symmetry information in preference to the above space-group names.
They are only intended as comments.
;
_olex2_refinement_description
;
1. Fixed Uiso
 At 1.2 times of:
  All C(H) groups
 At 1.5 times of:
  All C(H,H,H) groups
2.a Ternary CH refined with riding coordinates:
 C3(H3), C12(H12), C15(H15), C18(H18)
2.b Aromatic/amide H refined with riding coordinates:
 C1(H1), C2(H2), C4(H4), C5(H5), C8(H8), C10(H10)
2.c Idealised Me refined as rotating group:
 C13(H13A,H13B,H13C), C14(H14A,H14B,H14C), C16(H16A,H16B,H16C), C17(H17A,H17B,
 H17C), C19(H19A,H19B,H19C), C20(H20A,H20B,H20C)
;
_olex2_diffrn_ambient_temperature_device 'Oxford Cryosystems Cryostream 800'
_olex2_submission_special_instructions 'No special instructions were received'

loop_
_space_group_symop_operation_xyz
'x, y, z'
'-x, y, -z+1/2'
'x+1/2, y+1/2, z'
'-x+1/2, y+1/2, -z+1/2'
'-x, -y, -z'
'x, -y, z-1/2'
'-x+1/2, -y+1/2, -z'
'x+1/2, -y+1/2, z-1/2'

loop_
_atom_site_label
_atom_site_type_symbol
_atom_site_fract_x
_atom_site_fract_y
_atom_site_fract_z
_atom_site_U_iso_or_equiv
_atom_site_adp_type
_atom_site_occupancy
_atom_site_site_symmetry_order
_atom_site_calc_flag
_atom_site_refinement_flags_posn
N1 N 0.56306(4) 0.79486(8) 0.40944(4) 0.01738(16) Uani 1 1 d .
C1 C 0.60071(5) 0.91674(10) 0.40797(5) 0.01749(17) Uani 1 1 d .
H1 H 0.649094 0.928259 0.446366 0.021 Uiso 1 1 calc R
C2 C 0.57200(5) 1.01833(10) 0.35511(5) 0.01828(18) Uani 1 1 d .
H2 H 0.599787 1.101727 0.359773 0.022 Uiso 1 1 calc R
C3 C 0.49774(5) 1.00744(10) 0.28841(5) 0.01718(17) Uani 1 1 d .
H3 H 0.469176 1.093006 0.288956 0.021 Uiso 1 1 calc R
C4 C 0.46031(5) 0.87571(10) 0.29683(5) 0.01797(18) Uani 1 1 d .
H4 H 0.411126 0.860786 0.261292 0.022 Uiso 1 1 calc R
C5 C 0.49269(5) 0.77885(10) 0.35167(5) 0.01648(17) Uani 1 1 d .
H5 H 0.466563 0.695293 0.351246 0.020 Uiso 1 1 calc R
C6 C 0.60073(5) 0.67819(9) 0.45865(5) 0.01617(17) Uani 1 1 d .
C7 C 0.64550(5) 0.59162(10) 0.44064(5) 0.01787(17) Uani 1 1 d .
C8 C 0.68584(5) 0.48529(10) 0.49222(5) 0.01896(18) Uani 1 1 d .
H8 H 0.717231 0.426991 0.481266 0.023 Uiso 1 1 calc R
C9 C 0.68132(5) 0.46243(10) 0.55915(5) 0.01785(17) Uani 1 1 d .
C10 C 0.63329(5) 0.54631(10) 0.57344(5) 0.01787(18) Uani 1 1 d .
H10 H 0.628393 0.528781 0.618005 0.021 Uiso 1 1 calc R
C11 C 0.59242(5) 0.65478(9) 0.52432(5) 0.01622(17) Uani 1 1 d .
C12 C 0.54126(5) 0.74748(10) 0.54076(5) 0.01771(17) Uani 1 1 d .
H12 H 0.498661 0.769551 0.491008 0.021 Uiso 1 1 calc R
C13 C 0.57694(6) 0.89009(11) 0.57619(6) 0.0243(2) Uani 1 1 d .
H13A H 0.619404 0.872309 0.624967 0.036 Uiso 1 1 calc GR
H13B H 0.542392 0.949856 0.584191 0.036 Uiso 1 1 calc GR
H13C H 0.591874 0.939385 0.542100 0.036 Uiso 1 1 calc GR
C14 C 0.51264(6) 0.67365(11) 0.59034(6) 0.0230(2) Uani 1 1 d .
H14A H 0.492388 0.580258 0.568506 0.035 Uiso 1 1 calc GR
H14B H 0.474917 0.732933 0.592686 0.035 Uiso 1 1 calc GR
H14C H 0.552282 0.660471 0.641606 0.035 Uiso 1 1 calc GR
C15 C 0.64945(5) 0.61043(11) 0.36649(5) 0.02138(19) Uani 1 1 d .
H15 H 0.615228 0.688792 0.337423 0.026 Uiso 1 1 calc R
C16 C 0.62484(6) 0.47447(13) 0.31815(6) 0.0297(2) Uani 1 1 d .
H16A H 0.657145 0.395246 0.345487 0.044 Uiso 1 1 calc GR
H16B H 0.626270 0.490334 0.270057 0.044 Uiso 1 1 calc GR
H16C H 0.575367 0.450865 0.307996 0.044 Uiso 1 1 calc GR
C17 C 0.72508(6) 0.65602(14) 0.38038(7) 0.0316(2) Uani 1 1 d .
H17A H 0.739277 0.743020 0.411367 0.047 Uiso 1 1 calc GR
H17B H 0.724797 0.674836 0.331678 0.047 Uiso 1 1 calc GR
H17C H 0.759600 0.579395 0.406994 0.047 Uiso 1 1 calc GR
C18 C 0.72623(5) 0.34674(10) 0.61422(6) 0.02085(19) Uani 1 1 d .
H18 H 0.760465 0.309166 0.595991 0.025 Uiso 1 1 calc R
C19 C 0.77166(7) 0.40471(14) 0.69408(6) 0.0341(3) Uani 1 1 d .
H19A H 0.801373 0.484440 0.692285 0.051 Uiso 1 1 calc GR
H19B H 0.803060 0.328709 0.726512 0.051 Uiso 1 1 calc GR
H19C H 0.739738 0.438264 0.714790 0.051 Uiso 1 1 calc GR
C20 C 0.67893(7) 0.22257(14) 0.61357(10) 0.0472(4) Uani 1 1 d .
H20A H 0.645287 0.255108 0.632266 0.071 Uiso 1 1 calc GR
H20B H 0.709417 0.145943 0.646357 0.071 Uiso 1 1 calc GR
H20C H 0.651574 0.186537 0.561658 0.071 Uiso 1 1 calc GR

loop_
_atom_site_aniso_label
_atom_site_aniso_U_11
_atom_site_aniso_U_22
_atom_site_aniso_U_33
_atom_site_aniso_U_23
_atom_site_aniso_U_13
_atom_site_aniso_U_12
N1 0.0173(3) 0.0152(3) 0.0175(3) 0.0016(3) 0.0063(3) 0.0002(3)
C1 0.0186(4) 0.0169(4) 0.0171(4) -0.0032(3) 0.0083(3) -0.0020(3)
C2 0.0221(4) 0.0162(4) 0.0176(4) -0.0027(3) 0.0101(3) -0.0030(3)
C3 0.0207(4) 0.0160(4) 0.0163(4) 0.0004(3) 0.0098(3) 0.0013(3)
C4 0.0168(4) 0.0207(4) 0.0173(4) -0.0002(3) 0.0086(3) 0.0000(3)
C5 0.0165(4) 0.0172(4) 0.0173(4) -0.0013(3) 0.0091(3) -0.0010(3)
C6 0.0164(4) 0.0142(4) 0.0165(4) 0.0000(3) 0.0064(3) 0.0003(3)
C7 0.0186(4) 0.0177(4) 0.0173(4) -0.0018(3) 0.0083(3) -0.0005(3)
C8 0.0187(4) 0.0174(4) 0.0209(4) -0.0019(3) 0.0093(3) 0.0019(3)
C9 0.0175(4) 0.0149(4) 0.0192(4) -0.0002(3) 0.0067(3) 0.0002(3)
C10 0.0195(4) 0.0169(4) 0.0175(4) 0.0004(3) 0.0088(3) 0.0005(3)
C11 0.0166(4) 0.0142(4) 0.0176(4) -0.0019(3) 0.0076(3) -0.0005(3)
C12 0.0194(4) 0.0164(4) 0.0188(4) -0.0006(3) 0.0100(3) 0.0018(3)
C13 0.0317(5) 0.0174(4) 0.0297(5) -0.0047(4) 0.0192(4) -0.0022(4)
C14 0.0273(5) 0.0203(4) 0.0280(5) -0.0015(4) 0.0182(4) -0.0007(4)
C15 0.0244(4) 0.0234(5) 0.0184(4) -0.0010(3) 0.0115(4) 0.0027(4)
C16 0.0326(5) 0.0330(6) 0.0209(5) -0.0070(4) 0.0102(4) -0.0015(4)
C17 0.0335(6) 0.0407(6) 0.0276(5) -0.0060(5) 0.0200(5) -0.0082(5)
C18 0.0187(4) 0.0186(4) 0.0244(4) 0.0041(3) 0.0091(4) 0.0034(3)
C19 0.0347(6) 0.0391(6) 0.0217(5) 0.0032(4) 0.0071(4) 0.0108(5)
C20 0.0276(6) 0.0246(6) 0.0815(11) 0.0227(6) 0.0182(6) 0.0032(5)

loop_
_atom_type_symbol
_atom_type_description
_atom_type_scat_dispersion_real
_atom_type_scat_dispersion_imag
_atom_type_scat_source
C C 0.0033 0.0016 'International Tables Vol C Tables 4.2.6.8 and 6.1.1.4'
H H 0.0000 0.0000 'International Tables Vol C Tables 4.2.6.8 and 6.1.1.4'
N N 0.0061 0.0033 'International Tables Vol C Tables 4.2.6.8 and 6.1.1.4'

loop_
_geom_angle_atom_site_label_1
_geom_angle_atom_site_label_2
_geom_angle_atom_site_label_3
_geom_angle
_geom_angle_site_symmetry_1
_geom_angle_site_symmetry_3
C1 N1 C5 117.44(8) . .
C1 N1 C6 120.02(7) . .
C5 N1 C6 121.23(8) . .
N1 C1 H1 118.5 . .
C2 C1 N1 123.07(8) . .
C2 C1 H1 118.5 . .
C1 C2 H2 118.3 . .
C1 C2 C3 123.38(8) . .
C3 C2 H2 118.3 . .
C2 C3 C3 110.96(9) . 2_655
C2 C3 H3 108.2 . .
C3 C3 H3 108.2 2_655 .
C4 C3 C2 109.39(7) . .
C4 C3 C3 111.86(6) . 2_655
C4 C3 H3 108.2 . .
C3 C4 H4 118.3 . .
C5 C4 C3 123.42(8) . .
C5 C4 H4 118.3 . .
N1 C5 H5 118.5 . .
C4 C5 N1 122.96(8) . .
C4 C5 H5 118.5 . .
C7 C6 N1 119.09(8) . .
C7 C6 C11 121.74(8) . .
C11 C6 N1 119.17(8) . .
C6 C7 C15 121.25(8) . .
C8 C7 C6 118.12(8) . .
C8 C7 C15 120.62(8) . .
C7 C8 H8 119.1 . .
C9 C8 C7 121.83(8) . .
C9 C8 H8 119.1 . .
C8 C9 C10 118.43(8) . .
C8 C9 C18 120.54(8) . .
C10 C9 C18 121.02(8) . .
C9 C10 H10 119.0 . .
C11 C10 C9 122.01(8) . .
C11 C10 H10 119.0 . .
C6 C11 C12 120.40(8) . .
C10 C11 C6 117.74(8) . .
C10 C11 C12 121.86(8) . .
C11 C12 H12 107.3 . .
C11 C12 C13 110.78(8) . .
C11 C12 C14 113.54(8) . .
C13 C12 H12 107.3 . .
C14 C12 H12 107.3 . .
C14 C12 C13 110.35(8) . .
C12 C13 H13A 109.5 . .
C12 C13 H13B 109.5 . .
C12 C13 H13C 109.5 . .
H13A C13 H13B 109.5 . .
H13A C13 H13C 109.5 . .
H13B C13 H13C 109.5 . .
C12 C14 H14A 109.5 . .
C12 C14 H14B 109.5 . .
C12 C14 H14C 109.5 . .
H14A C14 H14B 109.5 . .
H14A C14 H14C 109.5 . .
H14B C14 H14C 109.5 . .
C7 C15 H15 107.6 . .
C7 C15 C16 111.02(8) . .
C7 C15 C17 111.51(8) . .
C16 C15 H15 107.6 . .
C17 C15 H15 107.6 . .
C17 C15 C16 111.38(9) . .
C15 C16 H16A 109.5 . .
C15 C16 H16B 109.5 . .
C15 C16 H16C 109.5 . .
H16A C16 H16B 109.5 . .
H16A C16 H16C 109.5 . .
H16B C16 H16C 109.5 . .
C15 C17 H17A 109.5 . .
C15 C17 H17B 109.5 . .
C15 C17 H17C 109.5 . .
H17A C17 H17B 109.5 . .
H17A C17 H17C 109.5 . .
H17B C17 H17C 109.5 . .
C9 C18 H18 107.2 . .
C9 C18 C19 112.24(9) . .
C9 C18 C20 110.87(8) . .
C19 C18 H18 107.2 . .
C20 C18 H18 107.2 . .
C20 C18 C19 111.78(11) . .
C18 C19 H19A 109.5 . .
C18 C19 H19B 109.5 . .
C18 C19 H19C 109.5 . .
H19A C19 H19B 109.5 . .
H19A C19 H19C 109.5 . .
H19B C19 H19C 109.5 . .
C18 C20 H20A 109.5 . .
C18 C20 H20B 109.5 . .
C18 C20 H20C 109.5 . .
H20A C20 H20B 109.5 . .
H20A C20 H20C 109.5 . .
H20B C20 H20C 109.5 . .

loop_
_geom_bond_atom_site_label_1
_geom_bond_atom_site_label_2
_geom_bond_distance
_geom_bond_site_symmetry_2
N1 C1 1.3910(12) .
N1 C5 1.3934(11) .
N1 C6 1.4338(11) .
C1 H1 0.9500 .
C1 C2 1.3358(13) .
C2 H2 0.9500 .
C2 C3 1.5080(13) .
C3 C3 1.5703(17) 2_655
C3 H3 1.0000 .
C3 C4 1.5075(13) .
C4 H4 0.9500 .
C4 C5 1.3362(13) .
C5 H5 0.9500 .
C6 C7 1.3996(12) .
C6 C11 1.4086(12) .
C7 C8 1.3972(13) .
C7 C15 1.5215(13) .
C8 H8 0.9500 .
C8 C9 1.3909(13) .
C9 C10 1.3991(13) .
C9 C18 1.5167(13) .
C10 H10 0.9500 .
C10 C11 1.3933(12) .
C11 C12 1.5207(12) .
C12 H12 1.0000 .
C12 C13 1.5313(13) .
C12 C14 1.5297(13) .
C13 H13A 0.9800 .
C13 H13B 0.9800 .
C13 H13C 0.9800 .
C14 H14A 0.9800 .
C14 H14B 0.9800 .
C14 H14C 0.9800 .
C15 H15 1.0000 .
C15 C16 1.5322(15) .
C15 C17 1.5297(15) .
C16 H16A 0.9800 .
C16 H16B 0.9800 .
C16 H16C 0.9800 .
C17 H17A 0.9800 .
C17 H17B 0.9800 .
C17 H17C 0.9800 .
C18 H18 1.0000 .
C18 C19 1.5245(15) .
C18 C20 1.5188(15) .
C19 H19A 0.9800 .
C19 H19B 0.9800 .
C19 H19C 0.9800 .
C20 H20A 0.9800 .
C20 H20B 0.9800 .
C20 H20C 0.9800 .
